data_4325773
loop_
_publ_author_name
'Dipanwita Das'
'Biprajit Sarkar'
'Tapan Kumar Mondal'
'Shaikh M. Mobin'
'Jan Fiedler'
'Wolfgang Kaim'
'Goutam Kumar Lahiri'

_publ_section_title
;
 Oxidation State Analysis of a Four-Component Redox Series [Os(pap)2(Q)]n
 Involving Two Different Non-Innocent Ligands on a Redox-Active Transition
 Metal
;
_journal_name_full 'Inorganic Chemistry'
_journal_page_first 7090
_journal_page_last 7098
_journal_paper_doi 10.1021/ic200615s
_journal_volume 50
_journal_year 2011
_chemical_formula_sum 'C44 H47 N7 O3 Os'
_chemical_formula_weight 912.09
_chemical_name_systematic
;
 ?
;
_space_group_IT_number 14
_symmetry_cell_setting monoclinic
_symmetry_space_group_name_Hall '-P 2ybc'
_symmetry_space_group_name_H-M 'P 1 21/c 1'
_atom_sites_solution_hydrogens geom
_atom_sites_solution_primary direct
_atom_sites_solution_secondary difmap
_audit_creation_method SHELXL-97
_cell_angle_alpha 90.00
_cell_angle_beta 93.94(4)
_cell_angle_gamma 90.00
_cell_formula_units_Z 4
_cell_length_a 15.089(7)
_cell_length_b 11.707(7)
_cell_length_c 22.652(10)
_cell_measurement_reflns_used 3204
_cell_measurement_temperature 150(2)
_cell_measurement_theta_max 32.1633
_cell_measurement_theta_min 3.0824
_cell_volume 3992(4)
_computing_cell_refinement 'CrysAlis RED, Oxford Diffraction Ltd.,'
_computing_data_collection 'CrysAlis CCD, Oxford Diffraction Ltd.,'
_computing_data_reduction 'CrysAlis RED, Oxford Diffraction Ltd.,'
_computing_molecular_graphics Ortep3
_computing_publication_material Shelx97
_computing_structure_refinement 'SHELXL-97 (Sheldrick, 1997)'
_computing_structure_solution 'SHELXS-97 (Sheldrick, 1997)'
_diffrn_ambient_temperature 120(2)
_diffrn_detector_area_resol_mean 15.9948
_diffrn_measured_fraction_theta_full 0.996
_diffrn_measured_fraction_theta_max 0.996
_diffrn_measurement_device_type 'OXFORD DIFFRACTION XCALIBUR-S'
_diffrn_measurement_method \w/q-scan
_diffrn_radiation_monochromator graphite
_diffrn_radiation_source 'Enhance (Mo) X-ray Source'
_diffrn_radiation_type MoK\a
_diffrn_radiation_wavelength 0.71073
_diffrn_reflns_av_R_equivalents 0.0985
_diffrn_reflns_av_sigmaI/netI 0.1284
_diffrn_reflns_limit_h_max 17
_diffrn_reflns_limit_h_min -14
_diffrn_reflns_limit_k_max 13
_diffrn_reflns_limit_k_min -12
_diffrn_reflns_limit_l_max 26
_diffrn_reflns_limit_l_min -26
_diffrn_reflns_number 24737
_diffrn_reflns_theta_full 25.00
_diffrn_reflns_theta_max 25.00
_diffrn_reflns_theta_min 3.15
_exptl_absorpt_coefficient_mu 3.244
_exptl_absorpt_correction_T_max 0.5355
_exptl_absorpt_correction_T_min 0.4141
_exptl_absorpt_correction_type multi-scan
_exptl_absorpt_process_details
;
CrysAlis RED, Oxford Diffraction Ltd.,
Version 1.171.31.7 (release 18-10-2006 CrysAlis171 .NET)
(compiled Oct 18 2006,16:28:17)
empirical absorption correction using spherical harmonics,
 implemented in SCALE3 ABSPACK scaling algorithm.
;
_exptl_crystal_colour black
_exptl_crystal_density_diffrn 1.518
_exptl_crystal_description block
_exptl_crystal_F_000 1840
_exptl_crystal_size_max 0.33
_exptl_crystal_size_mid 0.26
_exptl_crystal_size_min 0.22
_refine_diff_density_max 1.454
_refine_diff_density_min -1.049
_refine_diff_density_rms 0.134
_refine_ls_extinction_method none
_refine_ls_goodness_of_fit_ref 0.910
_refine_ls_hydrogen_treatment riding
_refine_ls_matrix_type full
_refine_ls_number_parameters 504
_refine_ls_number_reflns 7006
_refine_ls_number_restraints 0
_refine_ls_restrained_S_all 0.910
_refine_ls_R_factor_all 0.0850
_refine_ls_R_factor_gt 0.0452
_refine_ls_shift/su_max 0.001
_refine_ls_shift/su_mean 0.000
_refine_ls_structure_factor_coef Fsqd
_refine_ls_weighting_details 'calc w=1/[\s^2^(Fo^2^)+(0.0325P)^2^+0.0000P] where P=(Fo^2^+2Fc^2^)/3'
_refine_ls_weighting_scheme calc
_refine_ls_wR_factor_gt 0.0862
_refine_ls_wR_factor_ref 0.0913
_reflns_number_gt 4347
_reflns_number_total 7006
_reflns_threshold_expression >2sigma(I)
_cod_data_source_file ic200615s_si_003.cif
_cod_data_source_block 3
_cod_original_cell_volume 3992(3)
_cod_original_sg_symbol_H-M 'P 21/c'
_cod_database_code 4325773

loop_
_symmetry_equiv_pos_as_xyz
'x, y, z'
'-x, y+1/2, -z+1/2'
'-x, -y, -z'
'x, -y-1/2, z-1/2'

loop_
_atom_site_label
_atom_site_type_symbol
_atom_site_fract_x
_atom_site_fract_y
_atom_site_fract_z
_atom_site_U_iso_or_equiv
_atom_site_adp_type
_atom_site_occupancy
_atom_site_symmetry_multiplicity
_atom_site_calc_flag
_atom_site_refinement_flags
Os1 Os 0.23762(2) 0.15548(2) 0.583529(15) 0.02298(9) Uani 1 1 d .
O1 O 0.2591(3) 0.2419(4) 0.5084(2) 0.0243(13) Uani 1 1 d .
O2 O 0.3263(3) -0.3492(4) 0.5343(3) 0.0423(15) Uani 1 1 d .
O3 O 0.0584(4) -0.2732(4) 0.6171(3) 0.0408(16) Uani 1 1 d .
N1 N 0.2062(4) 0.0345(5) 0.5207(3) 0.0208(15) Uani 1 1 d .
N2 N 0.3599(4) 0.0850(5) 0.5925(3) 0.0246(16) Uani 1 1 d .
N3 N 0.2958(4) -0.0248(5) 0.6632(3) 0.0244(15) Uani 1 1 d .
N4 N 0.2310(4) 0.0542(4) 0.6528(3) 0.0216(15) Uani 1 1 d .
N5 N 0.1173(4) 0.2365(4) 0.5768(3) 0.0206(15) Uani 1 1 d .
N6 N 0.2091(4) 0.3912(5) 0.6071(3) 0.0254(16) Uani 1 1 d .
N7 N 0.2635(4) 0.3045(5) 0.6217(3) 0.0265(16) Uani 1 1 d .
C1 C 0.2486(5) 0.1788(5) 0.4584(4) 0.0232(19) Uani 1 1 d .
C2 C 0.2688(5) 0.2257(6) 0.4032(4) 0.027(2) Uani 1 1 d .
C3 C 0.2566(4) 0.1530(6) 0.3549(3) 0.0233(17) Uani 1 1 d .
H3 H 0.2663 0.1825 0.3168 0.028 Uiso 1 1 calc R
C4 C 0.2307(5) 0.0381(6) 0.3593(4) 0.0261(19) Uani 1 1 d .
C5 C 0.2129(5) -0.0019(6) 0.4138(4) 0.029(2) Uani 1 1 d .
H5 H 0.1935 -0.0786 0.4175 0.035 Uiso 1 1 calc R
C6 C 0.2224(5) 0.0662(6) 0.4640(4) 0.0256(19) Uani 1 1 d .
C7 C 0.2966(4) 0.3519(6) 0.3972(3) 0.0239(17) Uani 1 1 d .
C8 C 0.2248(5) 0.4298(6) 0.4199(4) 0.037(2) Uani 1 1 d .
H8A H 0.2444 0.5095 0.4185 0.055 Uiso 1 1 calc R
H8B H 0.2144 0.4091 0.4608 0.055 Uiso 1 1 calc R
H8C H 0.1696 0.4206 0.3949 0.055 Uiso 1 1 calc R
C9 C 0.3103(5) 0.3826(6) 0.3336(4) 0.031(2) Uani 1 1 d .
H9A H 0.3569 0.3340 0.3190 0.047 Uiso 1 1 calc R
H9B H 0.3281 0.4629 0.3314 0.047 Uiso 1 1 calc R
H9C H 0.2547 0.3707 0.3094 0.047 Uiso 1 1 calc R
C10 C 0.3847(5) 0.3713(6) 0.4347(4) 0.031(2) Uani 1 1 d .
H10A H 0.4301 0.3189 0.4215 0.046 Uiso 1 1 calc R
H10B H 0.3756 0.3569 0.4765 0.046 Uiso 1 1 calc R
H10C H 0.4044 0.4503 0.4299 0.046 Uiso 1 1 calc R
C11 C 0.2251(5) -0.0363(6) 0.3038(4) 0.032(2) Uani 1 1 d .
C12 C 0.1798(6) 0.0266(7) 0.2509(4) 0.046(3) Uani 1 1 d .
H12A H 0.1215 0.0544 0.2613 0.069 Uiso 1 1 calc R
H12B H 0.1721 -0.0256 0.2172 0.069 Uiso 1 1 calc R
H12C H 0.2166 0.0916 0.2404 0.069 Uiso 1 1 calc R
C13 C 0.3200(6) -0.0687(8) 0.2879(4) 0.055(3) Uani 1 1 d .
H13A H 0.3530 0.0008 0.2793 0.083 Uiso 1 1 calc R
H13B H 0.3165 -0.1184 0.2530 0.083 Uiso 1 1 calc R
H13C H 0.3507 -0.1090 0.3213 0.083 Uiso 1 1 calc R
C14 C 0.1726(6) -0.1480(7) 0.3125(4) 0.049(2) Uani 1 1 d .
H14A H 0.2049 -0.1956 0.3423 0.074 Uiso 1 1 calc R
H14B H 0.1660 -0.1897 0.2749 0.074 Uiso 1 1 calc R
H14C H 0.1138 -0.1294 0.3256 0.074 Uiso 1 1 calc R
C15 C 0.1995(5) -0.0825(6) 0.5356(4) 0.027(2) Uani 1 1 d .
C16 C 0.1289(5) -0.1190(5) 0.5678(3) 0.0237(19) Uani 1 1 d .
H16 H 0.0829 -0.0670 0.5760 0.028 Uiso 1 1 calc R
C17 C 0.1257(5) -0.2302(6) 0.5876(4) 0.0237(19) Uani 1 1 d .
C18 C 0.1945(5) -0.3050(6) 0.5760(4) 0.033(2) Uani 1 1 d .
H18 H 0.1936 -0.3813 0.5903 0.039 Uiso 1 1 calc R
C19 C 0.2629(5) -0.2692(6) 0.5444(4) 0.034(2) Uani 1 1 d .
C20 C 0.2670(5) -0.1582(6) 0.5223(3) 0.0267(17) Uani 1 1 d .
H20 H 0.3139 -0.1350 0.4990 0.032 Uiso 1 1 calc R
C21 C 0.4311(5) 0.1124(6) 0.5636(4) 0.032(2) Uani 1 1 d .
H21 H 0.4281 0.1772 0.5383 0.038 Uiso 1 1 calc R
C22 C 0.5085(5) 0.0503(7) 0.5690(4) 0.040(2) Uani 1 1 d .
H22 H 0.5582 0.0726 0.5482 0.049 Uiso 1 1 calc R
C23 C 0.5133(6) -0.0463(7) 0.6057(4) 0.041(2) Uani 1 1 d .
H23 H 0.5660 -0.0909 0.6097 0.050 Uiso 1 1 calc R
C24 C 0.4409(5) -0.0753(6) 0.6355(4) 0.032(2) Uani 1 1 d .
H24 H 0.4424 -0.1411 0.6602 0.039 Uiso 1 1 calc R
C25 C 0.3641(5) -0.0072(6) 0.6295(4) 0.030(2) Uani 1 1 d .
C26 C 0.1666(5) 0.0499(6) 0.6947(4) 0.0251(19) Uani 1 1 d .
C27 C 0.1496(5) -0.0493(6) 0.7251(4) 0.029(2) Uani 1 1 d .
H27 H 0.1793 -0.1180 0.7159 0.035 Uiso 1 1 calc R
C28 C 0.0892(6) -0.0495(7) 0.7692(4) 0.041(2) Uani 1 1 d .
H28 H 0.0779 -0.1181 0.7898 0.049 Uiso 1 1 calc R
C29 C 0.0461(5) 0.0502(7) 0.7827(4) 0.035(2) Uani 1 1 d .
H29 H 0.0053 0.0504 0.8128 0.042 Uiso 1 1 calc R
C30 C 0.0622(5) 0.1492(7) 0.7525(4) 0.0355(19) Uani 1 1 d .
H30 H 0.0322 0.2174 0.7621 0.043 Uiso 1 1 calc R
C31 C 0.1213(5) 0.1512(7) 0.7087(3) 0.0272(17) Uani 1 1 d .
H31 H 0.1314 0.2201 0.6880 0.033 Uiso 1 1 calc R
C32 C 0.0360(5) 0.1962(6) 0.5628(3) 0.0270(19) Uani 1 1 d .
H32 H 0.0286 0.1159 0.5588 0.032 Uiso 1 1 calc R
C33 C -0.0385(5) 0.2654(6) 0.5537(4) 0.030(2) Uani 1 1 d .
H33 H -0.0955 0.2338 0.5437 0.036 Uiso 1 1 calc R
C34 C -0.0263(5) 0.3836(6) 0.5599(4) 0.030(2) Uani 1 1 d .
H34 H -0.0753 0.4337 0.5523 0.036 Uiso 1 1 calc R
C35 C 0.0546(5) 0.4268(6) 0.5767(4) 0.030(2) Uani 1 1 d .
H35 H 0.0617 0.5067 0.5826 0.036 Uiso 1 1 calc R
C36 C 0.1290(5) 0.3531(7) 0.5857(3) 0.0260(17) Uani 1 1 d .
C37 C 0.3472(5) 0.3396(7) 0.6508(3) 0.0267(17) Uani 1 1 d .
C38 C 0.3844(5) 0.4447(7) 0.6385(4) 0.033(2) Uani 1 1 d .
H38 H 0.3549 0.4958 0.6112 0.040 Uiso 1 1 calc R
C39 C 0.4646(5) 0.4731(7) 0.6668(4) 0.037(2) Uani 1 1 d .
H39 H 0.4899 0.5455 0.6592 0.044 Uiso 1 1 calc R
C40 C 0.5102(6) 0.3989(8) 0.7065(4) 0.042(2) Uani 1 1 d .
H40 H 0.5665 0.4193 0.7248 0.051 Uiso 1 1 calc R
C41 C 0.4717(5) 0.2949(7) 0.7184(4) 0.034(2) Uani 1 1 d .
H41 H 0.5008 0.2439 0.7460 0.041 Uiso 1 1 calc R
C42 C 0.3900(6) 0.2647(7) 0.6899(4) 0.035(2) Uani 1 1 d .
H42 H 0.3641 0.1927 0.6975 0.042 Uiso 1 1 calc R
C43 C 0.3957(5) -0.3195(6) 0.4984(4) 0.045(2) Uani 1 1 d .
H43A H 0.3706 -0.2984 0.4589 0.067 Uiso 1 1 calc R
H43B H 0.4357 -0.3848 0.4954 0.067 Uiso 1 1 calc R
H43C H 0.4288 -0.2546 0.5162 0.067 Uiso 1 1 calc R
C44 C -0.0223(5) -0.2048(7) 0.6152(4) 0.044(3) Uani 1 1 d .
H44A H -0.0107 -0.1337 0.6373 0.067 Uiso 1 1 calc R
H44B H -0.0693 -0.2478 0.6332 0.067 Uiso 1 1 calc R
H44C H -0.0411 -0.1869 0.5740 0.067 Uiso 1 1 calc R

loop_
_atom_site_aniso_label
_atom_site_aniso_U_11
_atom_site_aniso_U_22
_atom_site_aniso_U_33
_atom_site_aniso_U_23
_atom_site_aniso_U_13
_atom_site_aniso_U_12
Os1 0.02394(16) 0.02040(13) 0.02468(17) 0.00022(19) 0.00217(12) 0.00087(18)
O1 0.023(3) 0.021(3) 0.029(4) 0.002(2) 0.006(3) 0.000(2)
O2 0.037(3) 0.026(3) 0.065(4) 0.010(3) 0.013(3) 0.016(3)
O3 0.035(4) 0.034(3) 0.055(5) 0.013(3) 0.010(3) -0.002(3)
N1 0.020(4) 0.020(3) 0.022(4) -0.003(3) 0.000(3) -0.006(3)
N2 0.011(4) 0.026(3) 0.036(5) 0.002(3) -0.008(3) 0.002(3)
N3 0.021(4) 0.020(3) 0.033(4) 0.001(3) 0.003(3) 0.002(3)
N4 0.020(4) 0.014(3) 0.031(4) -0.003(3) 0.004(3) -0.004(3)
N5 0.022(4) 0.015(3) 0.024(4) 0.003(3) -0.002(3) -0.002(3)
N6 0.023(4) 0.023(3) 0.030(4) 0.002(3) 0.000(3) 0.008(3)
N7 0.025(4) 0.035(4) 0.020(4) 0.003(3) 0.003(3) -0.003(3)
C1 0.012(4) 0.018(4) 0.038(6) -0.004(4) -0.003(4) 0.010(3)
C2 0.020(5) 0.026(4) 0.035(6) 0.001(4) 0.000(4) 0.011(4)
C3 0.011(4) 0.027(4) 0.031(5) 0.005(4) -0.001(3) 0.003(4)
C4 0.021(5) 0.028(4) 0.029(5) -0.002(4) 0.000(4) 0.002(4)
C5 0.029(5) 0.019(4) 0.040(6) 0.001(4) 0.006(4) -0.008(3)
C6 0.020(5) 0.023(4) 0.034(6) 0.006(4) 0.004(4) 0.005(3)
C7 0.015(4) 0.027(4) 0.030(5) 0.005(4) 0.006(3) -0.004(4)
C8 0.034(5) 0.025(4) 0.051(6) 0.003(4) 0.001(5) 0.007(4)
C9 0.032(5) 0.023(4) 0.040(6) 0.002(4) 0.001(4) -0.008(3)
C10 0.030(5) 0.027(4) 0.036(5) 0.006(4) 0.000(4) -0.006(3)
C11 0.032(5) 0.029(4) 0.034(6) -0.009(4) 0.004(4) -0.007(4)
C12 0.067(7) 0.045(5) 0.026(6) -0.007(4) 0.006(5) -0.008(5)
C13 0.054(7) 0.064(6) 0.048(7) -0.019(5) 0.005(6) 0.009(5)
C14 0.077(7) 0.037(4) 0.032(5) -0.013(5) -0.001(5) -0.015(5)
C15 0.031(5) 0.024(4) 0.024(5) -0.002(4) -0.003(4) -0.007(4)
C16 0.025(5) 0.018(4) 0.027(5) -0.006(3) -0.001(4) -0.002(3)
C17 0.016(4) 0.020(4) 0.034(5) 0.003(4) -0.004(4) -0.008(3)
C18 0.027(5) 0.012(4) 0.059(7) 0.006(4) -0.004(5) 0.003(3)
C19 0.025(5) 0.030(4) 0.044(6) 0.002(4) -0.013(4) 0.000(4)
C20 0.021(4) 0.023(4) 0.035(5) 0.001(4) -0.004(3) -0.001(4)
C21 0.028(5) 0.033(4) 0.035(6) -0.002(4) 0.005(4) -0.002(4)
C22 0.023(5) 0.055(5) 0.045(6) -0.001(5) 0.013(4) 0.000(4)
C23 0.031(6) 0.040(5) 0.052(7) -0.003(5) -0.011(5) 0.011(4)
C24 0.030(5) 0.034(4) 0.032(6) 0.007(4) -0.006(4) 0.015(4)
C25 0.034(5) 0.035(5) 0.019(5) 0.000(4) -0.006(4) 0.007(4)
C26 0.024(5) 0.032(4) 0.019(5) -0.004(4) 0.000(4) -0.002(4)
C27 0.030(5) 0.021(4) 0.035(6) -0.004(4) -0.002(4) -0.005(4)
C28 0.050(6) 0.034(5) 0.039(6) 0.006(4) 0.009(5) -0.008(4)
C29 0.025(5) 0.053(5) 0.026(5) 0.004(4) 0.003(4) 0.000(4)
C30 0.029(5) 0.036(4) 0.041(5) -0.004(5) -0.001(4) 0.002(5)
C31 0.028(4) 0.029(4) 0.024(5) 0.002(4) -0.001(4) 0.013(4)
C32 0.035(5) 0.024(4) 0.023(5) 0.000(3) 0.009(4) -0.008(4)
C33 0.018(5) 0.032(4) 0.040(6) -0.001(4) -0.004(4) -0.004(4)
C34 0.023(5) 0.032(4) 0.035(6) 0.002(4) 0.000(4) 0.015(4)
C35 0.029(5) 0.023(4) 0.038(6) -0.003(4) 0.008(4) 0.000(4)
C36 0.028(5) 0.031(4) 0.019(4) -0.012(4) 0.011(3) -0.001(4)
C37 0.029(4) 0.028(4) 0.023(4) -0.007(4) 0.003(4) 0.006(5)
C38 0.032(5) 0.038(5) 0.031(6) 0.002(4) 0.008(4) -0.003(4)
C39 0.033(5) 0.037(5) 0.042(6) 0.001(4) 0.015(5) -0.011(4)
C40 0.025(5) 0.068(6) 0.035(6) -0.007(5) 0.010(5) -0.012(5)
C41 0.021(5) 0.049(5) 0.031(6) -0.003(4) -0.003(4) -0.011(4)
C42 0.046(6) 0.033(4) 0.029(6) -0.001(4) 0.014(5) 0.007(4)
C43 0.035(5) 0.033(5) 0.065(7) 0.000(4) -0.005(5) 0.004(4)
C44 0.027(5) 0.050(5) 0.057(7) 0.018(5) 0.013(5) -0.006(4)

loop_
_atom_type_symbol
_atom_type_description
_atom_type_scat_dispersion_real
_atom_type_scat_dispersion_imag
_atom_type_scat_source
C C 0.0033 0.0016 'International Tables Vol C Tables 4.2.6.8 and 6.1.1.4'
H H 0.0000 0.0000 'International Tables Vol C Tables 4.2.6.8 and 6.1.1.4'
N N 0.0061 0.0033 'International Tables Vol C Tables 4.2.6.8 and 6.1.1.4'
O O 0.0106 0.0060 'International Tables Vol C Tables 4.2.6.8 and 6.1.1.4'
Os Os -1.2165 7.6030 'International Tables Vol C Tables 4.2.6.8 and 6.1.1.4'

loop_
_geom_angle_atom_site_label_1
_geom_angle_atom_site_label_2
_geom_angle_atom_site_label_3
_geom_angle
N4 Os1 N7 101.7(2)
N4 Os1 N2 76.7(2)
N7 Os1 N2 99.5(2)
N4 Os1 O1 170.9(2)
N7 Os1 O1 83.6(2)
N2 Os1 O1 95.2(2)
N4 Os1 N1 96.7(2)
N7 Os1 N1 161.5(2)
N2 Os1 N1 87.3(2)
O1 Os1 N1 78.6(2)
N4 Os1 N5 104.2(2)
N7 Os1 N5 76.7(2)
N2 Os1 N5 176.2(2)
O1 Os1 N5 84.1(2)
N1 Os1 N5 96.2(2)
C1 O1 Os1 114.5(4)
C19 O2 C43 118.8(6)
C17 O3 C44 115.9(6)
C6 N1 C15 120.3(6)
C6 N1 Os1 114.6(5)
C15 N1 Os1 121.4(5)
C21 N2 C25 119.1(7)
C21 N2 Os1 127.8(5)
C25 N2 Os1 112.9(5)
C25 N3 N4 111.7(6)
N3 N4 C26 112.4(6)
N3 N4 Os1 118.3(5)
C26 N4 Os1 129.3(5)
C32 N5 C36 119.2(6)
C32 N5 Os1 130.7(5)
C36 N5 Os1 110.0(5)
N7 N6 C36 111.1(6)
N6 N7 C37 113.7(6)
N6 N7 Os1 117.7(5)
C37 N7 Os1 126.3(5)
O1 C1 C6 117.4(7)
O1 C1 C2 120.5(6)
C6 C1 C2 122.0(7)
C3 C2 C1 115.7(6)
C3 C2 C7 122.6(7)
C1 C2 C7 121.7(7)
C2 C3 C4 123.6(7)
C2 C3 H3 118.2
C4 C3 H3 118.2
C5 C4 C3 117.7(7)
C5 C4 C11 123.1(7)
C3 C4 C11 119.2(7)
C4 C5 C6 121.9(7)
C4 C5 H5 119.0
C6 C5 H5 119.0
N1 C6 C1 114.4(7)
N1 C6 C5 126.5(7)
C1 C6 C5 119.0(8)
C9 C7 C8 109.0(6)
C9 C7 C2 111.6(6)
C8 C7 C2 109.6(6)
C9 C7 C10 108.7(6)
C8 C7 C10 109.3(6)
C2 C7 C10 108.7(6)
C7 C8 H8A 109.5
C7 C8 H8B 109.5
H8A C8 H8B 109.5
C7 C8 H8C 109.5
H8A C8 H8C 109.5
H8B C8 H8C 109.5
C7 C9 H9A 109.5
C7 C9 H9B 109.5
H9A C9 H9B 109.5
C7 C9 H9C 109.5
H9A C9 H9C 109.5
H9B C9 H9C 109.5
C7 C10 H10A 109.5
C7 C10 H10B 109.5
H10A C10 H10B 109.5
C7 C10 H10C 109.5
H10A C10 H10C 109.5
H10B C10 H10C 109.5
C4 C11 C12 111.5(6)
C4 C11 C13 109.4(7)
C12 C11 C13 107.9(7)
C4 C11 C14 112.1(7)
C12 C11 C14 107.5(7)
C13 C11 C14 108.2(7)
C11 C12 H12A 109.5
C11 C12 H12B 109.5
H12A C12 H12B 109.5
C11 C12 H12C 109.5
H12A C12 H12C 109.5
H12B C12 H12C 109.5
C11 C13 H13A 109.5
C11 C13 H13B 109.5
H13A C13 H13B 109.5
C11 C13 H13C 109.5
H13A C13 H13C 109.5
H13B C13 H13C 109.5
C11 C14 H14A 109.5
C11 C14 H14B 109.5
H14A C14 H14B 109.5
C11 C14 H14C 109.5
H14A C14 H14C 109.5
H14B C14 H14C 109.5
C20 C15 C16 120.7(7)
C20 C15 N1 119.8(7)
C16 C15 N1 119.3(7)
C17 C16 C15 120.2(7)
C17 C16 H16 119.9
C15 C16 H16 119.9
O3 C17 C16 123.8(7)
O3 C17 C18 116.9(6)
C16 C17 C18 119.2(7)
C19 C18 C17 120.3(7)
C19 C18 H18 119.8
C17 C18 H18 119.8
C18 C19 O2 116.1(7)
C18 C19 C20 122.0(7)
O2 C19 C20 121.9(7)
C19 C20 C15 117.5(7)
C19 C20 H20 121.2
C15 C20 H20 121.2
N2 C21 C22 122.4(8)
N2 C21 H21 118.8
C22 C21 H21 118.8
C21 C22 C23 119.3(8)
C21 C22 H22 120.4
C23 C22 H22 120.4
C24 C23 C22 118.9(8)
C24 C23 H23 120.6
C22 C23 H23 120.6
C23 C24 C25 119.5(8)
C23 C24 H24 120.2
C25 C24 H24 120.2
N3 C25 N2 117.8(7)
N3 C25 C24 121.2(7)
N2 C25 C24 120.8(7)
C27 C26 N4 121.8(7)
C27 C26 C31 118.8(7)
N4 C26 C31 119.2(7)
C26 C27 C28 120.7(7)
C26 C27 H27 119.7
C28 C27 H27 119.7
C29 C28 C27 119.8(8)
C29 C28 H28 120.1
C27 C28 H28 120.1
C30 C29 C28 120.0(8)
C30 C29 H29 120.0
C28 C29 H29 120.0
C29 C30 C31 121.1(8)
C29 C30 H30 119.4
C31 C30 H30 119.4
C30 C31 C26 119.6(8)
C30 C31 H31 120.2
C26 C31 H31 120.2
N5 C32 C33 123.4(7)
N5 C32 H32 118.3
C33 C32 H32 118.3
C32 C33 C34 117.6(7)
C32 C33 H33 121.2
C34 C33 H33 121.2
C35 C34 C33 120.4(7)
C35 C34 H34 119.8
C33 C34 H34 119.8
C34 C35 C36 120.2(7)
C34 C35 H35 119.9
C36 C35 H35 119.9
N6 C36 N5 118.6(6)
N6 C36 C35 122.1(7)
N5 C36 C35 119.0(7)
C42 C37 C38 121.0(8)
C42 C37 N7 118.1(7)
C38 C37 N7 120.9(7)
C39 C38 C37 118.5(8)
C39 C38 H38 120.7
C37 C38 H38 120.7
C38 C39 C40 122.0(8)
C38 C39 H39 119.0
C40 C39 H39 119.0
C41 C40 C39 118.5(8)
C41 C40 H40 120.7
C39 C40 H40 120.7
C40 C41 C42 120.1(8)
C40 C41 H41 119.9
C42 C41 H41 119.9
C37 C42 C41 119.8(8)
C37 C42 H42 120.1
C41 C42 H42 120.1
O2 C43 H43A 109.5
O2 C43 H43B 109.5
H43A C43 H43B 109.5
O2 C43 H43C 109.5
H43A C43 H43C 109.5
H43B C43 H43C 109.5
O3 C44 H44A 109.5
O3 C44 H44B 109.5
H44A C44 H44B 109.5
O3 C44 H44C 109.5
H44A C44 H44C 109.5
H44B C44 H44C 109.5

loop_
_geom_bond_atom_site_label_1
_geom_bond_atom_site_label_2
_geom_bond_distance
Os1 N4 1.973(6)
Os1 N7 1.974(6)
Os1 N2 2.019(6)
Os1 O1 2.026(5)
Os1 N1 2.041(6)
Os1 N5 2.045(6)
O1 C1 1.352(8)
O2 C19 1.369(9)
O2 C43 1.412(9)
O3 C17 1.350(8)
O3 C44 1.456(9)
N1 C6 1.373(9)
N1 C15 1.416(8)
N2 C21 1.335(9)
N2 C25 1.365(9)
N3 C25 1.340(9)
N3 N4 1.355(7)
N4 C26 1.405(9)
N5 C32 1.332(9)
N5 C36 1.389(9)
N6 N7 1.332(7)
N6 C36 1.347(9)
N7 C37 1.444(9)
C1 C6 1.385(9)
C1 C2 1.417(10)
C2 C3 1.389(10)
C2 C7 1.545(10)
C3 C4 1.406(10)
C3 H3 0.9500
C4 C5 1.365(10)
C4 C11 1.526(10)
C5 C6 1.388(10)
C5 H5 0.9500
C7 C9 1.511(10)
C7 C8 1.533(9)
C7 C10 1.545(10)
C8 H8A 0.9800
C8 H8B 0.9800
C8 H8C 0.9800
C9 H9A 0.9800
C9 H9B 0.9800
C9 H9C 0.9800
C10 H10A 0.9800
C10 H10B 0.9800
C10 H10C 0.9800
C11 C12 1.527(11)
C11 C13 1.547(11)
C11 C14 1.548(10)
C12 H12A 0.9800
C12 H12B 0.9800
C12 H12C 0.9800
C13 H13A 0.9800
C13 H13B 0.9800
C13 H13C 0.9800
C14 H14A 0.9800
C14 H14B 0.9800
C14 H14C 0.9800
C15 C20 1.398(10)
C15 C16 1.400(10)
C16 C17 1.379(9)
C16 H16 0.9500
C17 C18 1.397(10)
C18 C19 1.363(11)
C18 H18 0.9500
C19 C20 1.395(10)
C20 H20 0.9500
C21 C22 1.374(10)
C21 H21 0.9500
C22 C23 1.403(11)
C22 H22 0.9500
C23 C24 1.367(11)
C23 H23 0.9500
C24 C25 1.405(10)
C24 H24 0.9500
C26 C27 1.384(10)
C26 C31 1.416(10)
C27 C28 1.398(10)
C27 H27 0.9500
C28 C29 1.380(11)
C28 H28 0.9500
C29 C30 1.376(10)
C29 H29 0.9500
C30 C31 1.379(10)
C30 H30 0.9500
C31 H31 0.9500
C32 C33 1.390(10)
C32 H32 0.9500
C33 C34 1.401(10)
C33 H33 0.9500
C34 C35 1.352(10)
C34 H34 0.9500
C35 C36 1.419(10)
C35 H35 0.9500
C37 C42 1.375(10)
C37 C38 1.388(10)
C38 C39 1.371(11)
C38 H38 0.9500
C39 C40 1.396(11)
C39 H39 0.9500
C40 C41 1.384(10)
C40 H40 0.9500
C41 C42 1.396(11)
C41 H41 0.9500
C42 H42 0.9500
C43 H43A 0.9800
C43 H43B 0.9800
C43 H43C 0.9800
C44 H44A 0.9800
C44 H44B 0.9800
C44 H44C 0.9800

loop_
_geom_torsion_atom_site_label_1
_geom_torsion_atom_site_label_2
_geom_torsion_atom_site_label_3
_geom_torsion_atom_site_label_4
_geom_torsion
N4 Os1 O1 C1 55.2(15)
N7 Os1 O1 C1 -178.8(5)
N2 Os1 O1 C1 82.2(5)
N1 Os1 O1 C1 -4.1(4)
N5 Os1 O1 C1 -101.6(5)
N4 Os1 N1 C6 -166.6(5)
N7 Os1 N1 C6 22.2(10)
N2 Os1 N1 C6 -90.3(5)
O1 Os1 N1 C6 5.6(5)
N5 Os1 N1 C6 88.4(5)
N4 Os1 N1 C15 -8.0(6)
N7 Os1 N1 C15 -179.3(7)
N2 Os1 N1 C15 68.3(6)
O1 Os1 N1 C15 164.2(6)
N5 Os1 N1 C15 -113.1(6)
N4 Os1 N2 C21 -171.9(7)
N7 Os1 N2 C21 -72.1(7)
O1 Os1 N2 C21 12.3(7)
N1 Os1 N2 C21 90.6(7)
N5 Os1 N2 C21 -68(4)
N4 Os1 N2 C25 13.9(5)
N7 Os1 N2 C25 113.8(5)
O1 Os1 N2 C25 -161.8(5)
N1 Os1 N2 C25 -83.5(5)
N5 Os1 N2 C25 118(4)
C25 N3 N4 C26 -169.3(7)
C25 N3 N4 Os1 11.2(8)
N7 Os1 N4 N3 -111.2(5)
N2 Os1 N4 N3 -14.1(5)
O1 Os1 N4 N3 13.5(17)
N1 Os1 N4 N3 71.6(5)
N5 Os1 N4 N3 169.7(5)
N7 Os1 N4 C26 69.4(6)
N2 Os1 N4 C26 166.6(6)
O1 Os1 N4 C26 -165.8(11)
N1 Os1 N4 C26 -107.8(6)
N5 Os1 N4 C26 -9.7(6)
N4 Os1 N5 C32 -67.8(7)
N7 Os1 N5 C32 -166.6(7)
N2 Os1 N5 C32 -170(4)
O1 Os1 N5 C32 108.6(7)
N1 Os1 N5 C32 30.7(7)
N4 Os1 N5 C36 116.4(5)
N7 Os1 N5 C36 17.5(5)
N2 Os1 N5 C36 14(4)
O1 Os1 N5 C36 -67.3(5)
N1 Os1 N5 C36 -145.2(5)
C36 N6 N7 C37 -173.7(6)
C36 N6 N7 Os1 22.6(7)
N4 Os1 N7 N6 -124.9(5)
N2 Os1 N7 N6 156.8(5)
O1 Os1 N7 N6 62.5(5)
N1 Os1 N7 N6 46.2(10)
N5 Os1 N7 N6 -22.9(5)
N4 Os1 N7 C37 73.7(6)
N2 Os1 N7 C37 -4.5(6)
O1 Os1 N7 C37 -98.8(6)
N1 Os1 N7 C37 -115.1(8)
N5 Os1 N7 C37 175.7(6)
Os1 O1 C1 C6 2.0(8)
Os1 O1 C1 C2 -174.7(5)
O1 C1 C2 C3 179.3(6)
C6 C1 C2 C3 2.8(10)
O1 C1 C2 C7 -4.5(10)
C6 C1 C2 C7 179.1(7)
C1 C2 C3 C4 -3.3(10)
C7 C2 C3 C4 -179.6(6)
C2 C3 C4 C5 3.0(11)
C2 C3 C4 C11 -176.1(7)
C3 C4 C5 C6 -2.0(11)
C11 C4 C5 C6 177.0(7)
C15 N1 C6 C1 -165.1(6)
Os1 N1 C6 C1 -6.3(8)
C15 N1 C6 C5 16.5(11)
Os1 N1 C6 C5 175.3(6)
O1 C1 C6 N1 2.9(9)
C2 C1 C6 N1 179.5(6)
O1 C1 C6 C5 -178.6(6)
C2 C1 C6 C5 -2.0(11)
C4 C5 C6 N1 179.9(7)
C4 C5 C6 C1 1.6(11)
C3 C2 C7 C9 -1.3(10)
C1 C2 C7 C9 -177.3(7)
C3 C2 C7 C8 119.5(8)
C1 C2 C7 C8 -56.5(9)
C3 C2 C7 C10 -121.2(8)
C1 C2 C7 C10 62.8(8)
C5 C4 C11 C12 136.9(8)
C3 C4 C11 C12 -44.1(10)
C5 C4 C11 C13 -103.8(9)
C3 C4 C11 C13 75.3(9)
C5 C4 C11 C14 16.3(11)
C3 C4 C11 C14 -164.7(7)
C6 N1 C15 C20 52.2(10)
Os1 N1 C15 C20 -105.2(7)
C6 N1 C15 C16 -133.0(8)
Os1 N1 C15 C16 69.7(9)
C20 C15 C16 C17 1.0(12)
N1 C15 C16 C17 -173.8(7)
C44 O3 C17 C16 14.2(11)
C44 O3 C17 C18 -164.5(8)
C15 C16 C17 O3 -177.6(8)
C15 C16 C17 C18 1.1(12)
O3 C17 C18 C19 177.3(8)
C16 C17 C18 C19 -1.4(13)
C17 C18 C19 O2 -178.8(7)
C17 C18 C19 C20 -0.3(14)
C43 O2 C19 C18 175.8(8)
C43 O2 C19 C20 -2.6(12)
C18 C19 C20 C15 2.3(13)
O2 C19 C20 C15 -179.3(7)
C16 C15 C20 C19 -2.6(12)
N1 C15 C20 C19 172.1(7)
C25 N2 C21 C22 0.8(12)
Os1 N2 C21 C22 -173.0(6)
N2 C21 C22 C23 0.8(13)
C21 C22 C23 C24 -0.7(13)
C22 C23 C24 C25 -0.9(13)
N4 N3 C25 N2 1.7(10)
N4 N3 C25 C24 176.3(7)
C21 N2 C25 N3 172.3(7)
Os1 N2 C25 N3 -13.0(9)
C21 N2 C25 C24 -2.4(11)
Os1 N2 C25 C24 172.3(6)
C23 C24 C25 N3 -172.0(8)
C23 C24 C25 N2 2.5(12)
N3 N4 C26 C27 -26.1(10)
Os1 N4 C26 C27 153.3(6)
N3 N4 C26 C31 150.2(7)
Os1 N4 C26 C31 -30.4(10)
N4 C26 C27 C28 175.9(7)
C31 C26 C27 C28 -0.5(12)
C26 C27 C28 C29 -0.1(13)
C27 C28 C29 C30 0.4(13)
C28 C29 C30 C31 -0.1(12)
C29 C30 C31 C26 -0.5(12)
C27 C26 C31 C30 0.7(11)
N4 C26 C31 C30 -175.8(7)
C36 N5 C32 C33 3.1(11)
Os1 N5 C32 C33 -172.5(6)
N5 C32 C33 C34 -0.1(12)
C32 C33 C34 C35 -2.9(13)
C33 C34 C35 C36 2.9(12)
N7 N6 C36 N5 -5.8(9)
N7 N6 C36 C35 168.7(7)
C32 N5 C36 N6 171.7(6)
Os1 N5 C36 N6 -11.9(8)
C32 N5 C36 C35 -3.0(10)
Os1 N5 C36 C35 173.4(5)
C34 C35 C36 N6 -174.4(7)
C34 C35 C36 N5 0.1(11)
N6 N7 C37 C42 151.5(7)
Os1 N7 C37 C42 -46.5(9)
N6 N7 C37 C38 -30.0(10)
Os1 N7 C37 C38 131.9(6)
C42 C37 C38 C39 -0.7(12)
N7 C37 C38 C39 -179.1(7)
C37 C38 C39 C40 1.2(12)
C38 C39 C40 C41 -1.6(12)
C39 C40 C41 C42 1.7(12)
C38 C37 C42 C41 0.8(12)
N7 C37 C42 C41 179.2(7)
C40 C41 C42 C37 -1.3(12)
